data_4111225
loop_
_publ_author_name
'Joshua I. Bates'
'Derek P. Gates'

_publ_section_title
;
 Diphosphiranium (P2C) or Diphosphetanium (P2C2) Cyclic Cations: Different
 Fates for the Electrophile-Initiated Cyclodimerization of a Phosphaalkene
;
_journal_name_full 'Journal of the American Chemical Society'
_journal_page_first 15998
_journal_page_last 15999
_journal_paper_doi 10.1021/ja0667662
_journal_volume 128
_journal_year 2006
_chemical_formula_moiety 'C19 H41 P2, I'
_chemical_formula_sum 'C19 H41 I P2'
_chemical_formula_weight 458.36
_chemical_name_systematic
;
 ?
;
_space_group_IT_number 29
_symmetry_cell_setting orthorhombic
_symmetry_space_group_name_Hall 'P 2c -2ac'
_symmetry_space_group_name_H-M 'P c a 21'
_atom_sites_solution_hydrogens geom
_atom_sites_solution_primary direct
_atom_sites_solution_secondary difmap
_audit_creation_method SHELXL-97
_cell_angle_alpha 90.00
_cell_angle_beta 90.00
_cell_angle_gamma 90.00
_cell_formula_units_Z 8
_cell_length_a 19.6306(7)
_cell_length_b 9.7464(3)
_cell_length_c 23.6322(7)
_cell_measurement_reflns_used 8360
_cell_measurement_temperature 173(2)
_cell_measurement_theta_max 27.83
_cell_measurement_theta_min 2.49
_cell_volume 4521.5(3)
_computing_structure_refinement 'SHELXL-97 (Sheldrick, 1997)'
_diffrn_ambient_temperature 173(2)
_diffrn_measured_fraction_theta_full 0.993
_diffrn_measured_fraction_theta_max 0.993
_diffrn_measurement_device_type 'Bruker X8 APEX'
_diffrn_measurement_method 'area detector'
_diffrn_radiation_monochromator graphite
_diffrn_radiation_source 'fine-focus sealed tube'
_diffrn_radiation_type MoK\a
_diffrn_radiation_wavelength 0.71073
_diffrn_reflns_av_R_equivalents 0.0282
_diffrn_reflns_av_sigmaI/netI 0.0336
_diffrn_reflns_limit_h_max 25
_diffrn_reflns_limit_h_min -25
_diffrn_reflns_limit_k_max 12
_diffrn_reflns_limit_k_min -12
_diffrn_reflns_limit_l_max 31
_diffrn_reflns_limit_l_min -30
_diffrn_reflns_number 31854
_diffrn_reflns_theta_full 27.93
_diffrn_reflns_theta_max 27.93
_diffrn_reflns_theta_min 2.09
_exptl_absorpt_coefficient_mu 1.556
_exptl_absorpt_correction_T_max 0.733
_exptl_absorpt_correction_T_min 0.507
_exptl_absorpt_correction_type multi-scan
_exptl_crystal_colour colourless
_exptl_crystal_density_diffrn 1.347
_exptl_crystal_description irregular
_exptl_crystal_F_000 1904
_exptl_crystal_size_max 0.5
_exptl_crystal_size_mid 0.5
_exptl_crystal_size_min 0.2
_refine_diff_density_max 0.593
_refine_diff_density_min -0.483
_refine_diff_density_rms 0.061
_refine_ls_abs_structure_details 'Flack H D (1983), Acta Cryst. A39, 876-881'
_refine_ls_abs_structure_Flack 0.024(8)
_refine_ls_extinction_method none
_refine_ls_goodness_of_fit_ref 1.018
_refine_ls_hydrogen_treatment mixed
_refine_ls_matrix_type full
_refine_ls_number_parameters 439
_refine_ls_number_reflns 10524
_refine_ls_number_restraints 1
_refine_ls_restrained_S_all 1.018
_refine_ls_R_factor_all 0.0270
_refine_ls_R_factor_gt 0.0235
_refine_ls_shift/su_max 0.001
_refine_ls_shift/su_mean 0.000
_refine_ls_structure_factor_coef Fsqd
_refine_ls_weighting_details 'calc w=1/[\s^2^(Fo^2^)+(0.0252P)^2^+0.0000P] where P=(Fo^2^+2Fc^2^)/3'
_refine_ls_weighting_scheme calc
_refine_ls_wR_factor_gt 0.0507
_refine_ls_wR_factor_ref 0.0520
_reflns_number_gt 9787
_reflns_number_total 10524
_reflns_threshold_expression >2sigma(I)
_cod_data_source_file ja0667662si20061031_012143.cif
_cod_data_source_block new
_cod_database_code 4111225

loop_
_symmetry_equiv_pos_as_xyz
'x, y, z'
'-x, -y, z+1/2'
'-x+1/2, y, z+1/2'
'x+1/2, -y, z'

loop_
_atom_site_label
_atom_site_type_symbol
_atom_site_fract_x
_atom_site_fract_y
_atom_site_fract_z
_atom_site_U_iso_or_equiv
_atom_site_adp_type
_atom_site_occupancy
_atom_site_symmetry_multiplicity
_atom_site_calc_flag
_atom_site_refinement_flags
C1 C 0.14771(11) 0.4953(2) -0.37971(9) 0.0176(5) Uani 1 1 d .
C2 C 0.25368(13) 0.3860(2) -0.43327(10) 0.0169(4) Uani 1 1 d .
C3 C 0.02113(12) 0.8852(2) -0.12016(9) 0.0172(4) Uani 1 1 d .
C4 C -0.08181(11) 0.9997(2) -0.17536(9) 0.0163(4) Uani 1 1 d .
C5 C 0.28504(13) 0.4050(2) -0.49334(10) 0.0232(5) Uani 1 1 d .
C6 C 0.36150(14) 0.4372(3) -0.48786(11) 0.0316(6) Uani 1 1 d .
H6A H 0.3827 0.4350 -0.5254 0.047 Uiso 1 1 calc R
H6B H 0.3831 0.3686 -0.4635 0.047 Uiso 1 1 calc R
H6C H 0.3674 0.5286 -0.4712 0.047 Uiso 1 1 calc R
C7 C 0.24858(14) 0.5120(3) -0.52938(10) 0.0296(6) Uani 1 1 d .
H7A H 0.2715 0.5201 -0.5661 0.044 Uiso 1 1 calc R
H7B H 0.2496 0.6009 -0.5100 0.044 Uiso 1 1 calc R
H7C H 0.2012 0.4839 -0.5352 0.044 Uiso 1 1 calc R
C8 C 0.27909(14) 0.2658(3) -0.52371(10) 0.0310(6) Uani 1 1 d .
H8A H 0.2309 0.2409 -0.5274 0.046 Uiso 1 1 calc R
H8B H 0.3029 0.1954 -0.5017 0.046 Uiso 1 1 calc R
H8C H 0.2997 0.2725 -0.5614 0.046 Uiso 1 1 calc R
C9 C 0.28808(11) 0.6878(2) -0.37498(9) 0.0204(5) Uani 1 1 d .
C10 C 0.28638(14) 0.7720(3) -0.42974(11) 0.0328(6) Uani 1 1 d .
H10A H 0.3086 0.8607 -0.4234 0.049 Uiso 1 1 calc R
H10B H 0.2390 0.7870 -0.4412 0.049 Uiso 1 1 calc R
H10C H 0.3105 0.7221 -0.4597 0.049 Uiso 1 1 calc R
C11 C 0.36279(13) 0.6576(3) -0.36063(13) 0.0336(6) Uani 1 1 d .
H11A H 0.3804 0.5874 -0.3864 0.050 Uiso 1 1 calc R
H11B H 0.3660 0.6245 -0.3216 0.050 Uiso 1 1 calc R
H11C H 0.3897 0.7418 -0.3647 0.050 Uiso 1 1 calc R
C12 C 0.25684(14) 0.7748(3) -0.32711(11) 0.0329(6) Uani 1 1 d .
H12A H 0.2873 0.8516 -0.3183 0.049 Uiso 1 1 calc R
H12B H 0.2509 0.7178 -0.2933 0.049 Uiso 1 1 calc R
H12C H 0.2125 0.8105 -0.3393 0.049 Uiso 1 1 calc R
C13 C 0.08967(12) 0.6000(2) -0.39435(10) 0.0223(5) Uani 1 1 d .
C14 C 0.09764(15) 0.6645(3) -0.45293(12) 0.0408(7) Uani 1 1 d .
H14A H 0.0599 0.7283 -0.4598 0.061 Uiso 1 1 calc R
H14B H 0.0972 0.5923 -0.4818 0.061 Uiso 1 1 calc R
H14C H 0.1409 0.7144 -0.4548 0.061 Uiso 1 1 calc R
C15 C 0.08459(15) 0.7128(3) -0.34937(14) 0.0495(8) Uani 1 1 d .
H15A H 0.1233 0.7757 -0.3532 0.074 Uiso 1 1 calc R
H15B H 0.0853 0.6711 -0.3116 0.074 Uiso 1 1 calc R
H15C H 0.0420 0.7637 -0.3545 0.074 Uiso 1 1 calc R
C16 C 0.02248(13) 0.5211(3) -0.39349(13) 0.0389(7) Uani 1 1 d .
H16A H -0.0155 0.5854 -0.3980 0.058 Uiso 1 1 calc R
H16B H 0.0179 0.4727 -0.3573 0.058 Uiso 1 1 calc R
H16C H 0.0219 0.4545 -0.4246 0.058 Uiso 1 1 calc R
C17 C 0.14126(13) 0.1809(2) -0.40024(10) 0.0245(5) Uani 1 1 d .
C18 C 0.17550(13) 0.1491(3) -0.34387(11) 0.0296(5) Uani 1 1 d .
H18A H 0.1621 0.2180 -0.3158 0.044 Uiso 1 1 calc R
H18B H 0.2251 0.1508 -0.3487 0.044 Uiso 1 1 calc R
H18C H 0.1613 0.0579 -0.3309 0.044 Uiso 1 1 calc R
C19 C 0.16442(16) 0.0747(3) -0.44458(12) 0.0390(7) Uani 1 1 d .
H19A H 0.1479 -0.0164 -0.4338 0.058 Uiso 1 1 calc R
H19B H 0.2143 0.0736 -0.4465 0.058 Uiso 1 1 calc R
H19C H 0.1458 0.0995 -0.4817 0.058 Uiso 1 1 calc R
C20 C 0.06367(13) 0.1707(3) -0.39323(10) 0.0291(5) Uani 1 1 d .
H20A H 0.0514 0.0768 -0.3825 0.044 Uiso 1 1 calc R
H20B H 0.0414 0.1943 -0.4291 0.044 Uiso 1 1 calc R
H20C H 0.0487 0.2344 -0.3637 0.044 Uiso 1 1 calc R
C21 C 0.26786(13) 0.4370(2) -0.31250(9) 0.0227(5) Uani 1 1 d .
H21A H 0.2421 0.3518 -0.3073 0.034 Uiso 1 1 calc R
H21B H 0.2590 0.4988 -0.2806 0.034 Uiso 1 1 calc R
H21C H 0.3167 0.4162 -0.3142 0.034 Uiso 1 1 calc R
C22 C 0.05062(13) 0.9012(2) -0.05889(9) 0.0213(5) Uani 1 1 d .
C23 C 0.04296(14) 0.7605(2) -0.03060(10) 0.0274(5) Uani 1 1 d .
H23A H 0.0690 0.6920 -0.0519 0.041 Uiso 1 1 calc R
H23B H -0.0052 0.7343 -0.0301 0.041 Uiso 1 1 calc R
H23C H 0.0602 0.7652 0.0083 0.041 Uiso 1 1 calc R
C24 C 0.01252(14) 1.0081(3) -0.02308(10) 0.0282(6) Uani 1 1 d .
H24A H 0.0340 1.0151 0.0142 0.042 Uiso 1 1 calc R
H24B H -0.0351 0.9799 -0.0186 0.042 Uiso 1 1 calc R
H24C H 0.0143 1.0975 -0.0420 0.042 Uiso 1 1 calc R
C25 C 0.12665(14) 0.9349(3) -0.06097(12) 0.0337(6) Uani 1 1 d .
H25A H 0.1329 1.0279 -0.0759 0.051 Uiso 1 1 calc R
H25B H 0.1499 0.8691 -0.0856 0.051 Uiso 1 1 calc R
H25C H 0.1458 0.9295 -0.0227 0.051 Uiso 1 1 calc R
C26 C 0.05993(11) 1.1855(2) -0.17807(9) 0.0205(4) Uani 1 1 d .
C27 C 0.03817(13) 1.2635(3) -0.23200(11) 0.0313(6) Uani 1 1 d .
H27A H -0.0098 1.2906 -0.2287 0.047 Uiso 1 1 calc R
H27B H 0.0439 1.2039 -0.2650 0.047 Uiso 1 1 calc R
H27C H 0.0665 1.3456 -0.2364 0.047 Uiso 1 1 calc R
C28 C 0.04870(14) 1.2770(3) -0.12631(11) 0.0296(5) Uani 1 1 d .
H28A H 0.0658 1.2303 -0.0924 0.044 Uiso 1 1 calc R
H28B H -0.0001 1.2956 -0.1219 0.044 Uiso 1 1 calc R
H28C H 0.0732 1.3637 -0.1314 0.044 Uiso 1 1 calc R
C29 C 0.13644(11) 1.1536(3) -0.18344(13) 0.0293(5) Uani 1 1 d .
H29A H 0.1624 1.2394 -0.1823 0.044 Uiso 1 1 calc R
H29B H 0.1450 1.1067 -0.2194 0.044 Uiso 1 1 calc R
H29C H 0.1506 1.0945 -0.1520 0.044 Uiso 1 1 calc R
C30 C -0.13796(12) 1.1074(2) -0.15947(11) 0.0218(5) Uani 1 1 d .
C31 C -0.13521(14) 1.1572(3) -0.09815(11) 0.0296(6) Uani 1 1 d .
H31A H -0.0911 1.2008 -0.0909 0.044 Uiso 1 1 calc R
H31B H -0.1410 1.0790 -0.0726 0.044 Uiso 1 1 calc R
H31C H -0.1718 1.2239 -0.0916 0.044 Uiso 1 1 calc R
C32 C -0.13488(13) 1.2311(3) -0.19911(11) 0.0298(6) Uani 1 1 d .
H32A H -0.1775 1.2832 -0.1963 0.045 Uiso 1 1 calc R
H32B H -0.1286 1.1995 -0.2381 0.045 Uiso 1 1 calc R
H32C H -0.0966 1.2901 -0.1883 0.045 Uiso 1 1 calc R
C33 C -0.20675(12) 1.0354(3) -0.16896(13) 0.0355(6) Uani 1 1 d .
H33A H -0.2439 1.0993 -0.1604 0.053 Uiso 1 1 calc R
H33B H -0.2100 0.9553 -0.1441 0.053 Uiso 1 1 calc R
H33C H -0.2102 1.0058 -0.2085 0.053 Uiso 1 1 calc R
C34 C -0.09229(12) 0.6836(2) -0.15837(10) 0.0233(5) Uani 1 1 d .
C35 C -0.07459(16) 0.5759(2) -0.11273(11) 0.0339(6) Uani 1 1 d .
H35A H -0.0928 0.6057 -0.0761 0.051 Uiso 1 1 calc R
H35B H -0.0250 0.5663 -0.1100 0.051 Uiso 1 1 calc R
H35C H -0.0948 0.4874 -0.1231 0.051 Uiso 1 1 calc R
C36 C -0.16947(13) 0.6804(3) -0.16877(12) 0.0334(6) Uani 1 1 d .
H36A H -0.1835 0.5868 -0.1783 0.050 Uiso 1 1 calc R
H36B H -0.1808 0.7421 -0.2001 0.050 Uiso 1 1 calc R
H36C H -0.1933 0.7105 -0.1345 0.050 Uiso 1 1 calc R
C37 C -0.05533(15) 0.6479(3) -0.21329(11) 0.0322(6) Uani 1 1 d .
H37A H -0.0060 0.6528 -0.2072 0.048 Uiso 1 1 calc R
H37B H -0.0685 0.7131 -0.2429 0.048 Uiso 1 1 calc R
H37C H -0.0678 0.5547 -0.2250 0.048 Uiso 1 1 calc R
C38 C 0.03919(13) 0.9335(3) -0.23983(9) 0.0229(5) Uani 1 1 d .
H38A H 0.0133 0.8484 -0.2448 0.034 Uiso 1 1 calc R
H38B H 0.0879 0.9121 -0.2374 0.034 Uiso 1 1 calc R
H38C H 0.0311 0.9942 -0.2722 0.034 Uiso 1 1 calc R
P1 P 0.24163(3) 0.51891(6) -0.37773(2) 0.01519(11) Uani 1 1 d .
P2 P 0.15827(3) 0.35306(6) -0.43430(2) 0.01744(11) Uani 1 1 d .
P3 P 0.01225(3) 1.01794(6) -0.17561(2) 0.01532(11) Uani 1 1 d .
P4 P -0.07434(3) 0.85342(6) -0.12239(2) 0.01767(11) Uani 1 1 d .
I1 I 0.387865(8) 0.104946(16) -0.356241(8) 0.03379(5) Uani 1 1 d .
I2 I 0.158557(8) 0.607981(15) -0.185271(7) 0.02840(4) Uani 1 1 d .
H1 H 0.1396(12) 0.466(3) -0.3479(11) 0.020(6) Uiso 1 1 d .
H2 H 0.2782(12) 0.315(3) -0.4154(10) 0.022(6) Uiso 1 1 d .
H3 H 0.0503(13) 0.815(3) -0.1395(10) 0.028(7) Uiso 1 1 d .
H4 H -0.0899(12) 0.975(3) -0.2129(10) 0.022(7) Uiso 1 1 d .

loop_
_atom_site_aniso_label
_atom_site_aniso_U_11
_atom_site_aniso_U_22
_atom_site_aniso_U_33
_atom_site_aniso_U_23
_atom_site_aniso_U_13
_atom_site_aniso_U_12
C1 0.0154(11) 0.0224(13) 0.0151(10) -0.0006(9) 0.0018(8) 0.0005(9)
C2 0.0166(10) 0.0156(10) 0.0187(9) -0.0017(9) 0.0017(8) 0.0002(9)
C3 0.0173(11) 0.0151(11) 0.0193(10) 0.0004(8) -0.0016(8) 0.0018(9)
C4 0.0178(11) 0.0148(10) 0.0163(11) -0.0002(8) -0.0007(8) 0.0003(9)
C5 0.0254(13) 0.0244(13) 0.0199(11) -0.0039(9) 0.0066(9) -0.0026(10)
C6 0.0222(13) 0.0386(15) 0.0340(14) -0.0088(12) 0.0105(11) -0.0052(12)
C7 0.0388(15) 0.0314(14) 0.0185(11) 0.0034(9) 0.0035(10) -0.0029(12)
C8 0.0371(15) 0.0279(14) 0.0280(12) -0.0114(10) 0.0108(10) -0.0032(11)
C9 0.0171(11) 0.0171(11) 0.0269(11) -0.0043(8) 0.0001(8) -0.0011(9)
C10 0.0401(16) 0.0235(13) 0.0347(13) 0.0044(10) -0.0049(11) -0.0108(11)
C11 0.0212(12) 0.0337(14) 0.0460(15) -0.0097(13) -0.0068(12) -0.0018(11)
C12 0.0327(14) 0.0244(13) 0.0415(14) -0.0145(11) 0.0084(12) -0.0056(11)
C13 0.0173(11) 0.0204(12) 0.0292(12) -0.0031(9) -0.0035(9) 0.0058(9)
C14 0.0394(16) 0.0365(16) 0.0466(16) 0.0169(13) 0.0007(13) 0.0137(13)
C15 0.0365(15) 0.0518(19) 0.0603(19) -0.0357(16) -0.0196(14) 0.0264(14)
C16 0.0208(13) 0.0366(16) 0.0593(18) 0.0052(13) -0.0047(12) 0.0012(12)
C17 0.0267(13) 0.0175(12) 0.0294(12) 0.0019(9) 0.0033(10) -0.0030(10)
C18 0.0292(13) 0.0232(12) 0.0362(14) 0.0128(10) 0.0012(10) -0.0021(11)
C19 0.0541(19) 0.0185(13) 0.0443(16) -0.0029(11) 0.0141(13) -0.0043(12)
C20 0.0274(13) 0.0286(13) 0.0314(12) 0.0030(10) 0.0020(10) -0.0082(11)
C21 0.0258(13) 0.0228(12) 0.0196(10) 0.0004(9) -0.0047(9) 0.0066(10)
C22 0.0240(12) 0.0223(12) 0.0177(10) 0.0033(8) -0.0053(9) -0.0007(10)
C23 0.0326(14) 0.0232(13) 0.0265(12) 0.0069(9) -0.0061(10) 0.0022(11)
C24 0.0411(15) 0.0257(14) 0.0179(11) 0.0010(9) -0.0020(10) -0.0032(12)
C25 0.0304(15) 0.0380(16) 0.0327(14) 0.0089(11) -0.0120(11) -0.0073(13)
C26 0.0224(11) 0.0197(11) 0.0193(10) 0.0022(9) -0.0009(9) -0.0032(9)
C27 0.0255(13) 0.0318(15) 0.0366(14) 0.0124(11) 0.0023(11) -0.0010(11)
C28 0.0369(15) 0.0205(13) 0.0315(13) -0.0037(10) 0.0038(11) -0.0087(11)
C29 0.0186(11) 0.0366(14) 0.0327(12) 0.0075(13) 0.0003(12) -0.0039(10)
C30 0.0159(11) 0.0189(12) 0.0307(12) 0.0018(9) 0.0017(9) 0.0036(9)
C31 0.0293(14) 0.0252(13) 0.0345(13) -0.0041(10) 0.0053(11) 0.0082(12)
C32 0.0238(12) 0.0252(13) 0.0403(15) 0.0074(10) -0.0022(10) 0.0074(11)
C33 0.0144(12) 0.0329(15) 0.0592(18) -0.0001(12) 0.0008(11) 0.0020(11)
C34 0.0256(12) 0.0153(12) 0.0290(11) -0.0025(9) -0.0023(10) -0.0033(10)
C35 0.0465(17) 0.0166(12) 0.0387(14) 0.0017(10) -0.0065(12) -0.0045(12)
C36 0.0289(14) 0.0271(14) 0.0444(16) -0.0050(11) -0.0046(11) -0.0074(11)
C37 0.0360(15) 0.0222(13) 0.0383(14) -0.0101(10) 0.0031(11) -0.0026(12)
C38 0.0231(12) 0.0264(13) 0.0193(10) -0.0027(9) 0.0022(9) 0.0014(10)
P1 0.0150(3) 0.0158(3) 0.0148(2) -0.0011(2) -0.0009(2) 0.0015(2)
P2 0.0187(3) 0.0154(3) 0.0183(3) -0.0007(2) 0.0007(2) -0.0017(2)
P3 0.0157(3) 0.0149(3) 0.0153(3) -0.00023(19) -0.00019(19) 0.0006(2)
P4 0.0185(3) 0.0150(3) 0.0195(2) -0.0003(2) 0.0003(2) -0.0007(2)
I1 0.02537(8) 0.02956(9) 0.04645(10) -0.00447(8) -0.00509(7) -0.00301(7)
I2 0.02599(8) 0.02748(8) 0.03172(8) 0.00375(7) 0.00304(7) 0.00019(6)

loop_
_atom_type_symbol
_atom_type_description
_atom_type_scat_dispersion_real
_atom_type_scat_dispersion_imag
_atom_type_scat_source
C C 0.0033 0.0016 'International Tables Vol C Tables 4.2.6.8 and 6.1.1.4'
H H 0.0000 0.0000 'International Tables Vol C Tables 4.2.6.8 and 6.1.1.4'
P P 0.1023 0.0942 'International Tables Vol C Tables 4.2.6.8 and 6.1.1.4'
I I -0.4742 1.8119 'International Tables Vol C Tables 4.2.6.8 and 6.1.1.4'

loop_
_geom_angle_atom_site_label_1
_geom_angle_atom_site_label_2
_geom_angle_atom_site_label_3
_geom_angle
C13 C1 P1 130.24(16)
C13 C1 P2 113.78(15)
P1 C1 P2 89.95(10)
C13 C1 H1 106.8(18)
P1 C1 H1 102.3(17)
P2 C1 H1 112.7(19)
C5 C2 P1 127.63(15)
C5 C2 P2 113.44(17)
P1 C2 P2 90.08(11)
C5 C2 H2 107.0(15)
P1 C2 H2 105.0(15)
P2 C2 H2 112.7(15)
C22 C3 P3 128.31(15)
C22 C3 P4 113.96(16)
P3 C3 P4 90.09(10)
C22 C3 H3 106.1(14)
P3 C3 H3 102.1(14)
P4 C3 H3 116.0(15)
C30 C4 P3 129.51(15)
C30 C4 P4 113.48(15)
P3 C4 P4 89.84(9)
C30 C4 H4 106.5(15)
P3 C4 H4 101.1(15)
P4 C4 H4 116.2(16)
C7 C5 C6 111.4(2)
C7 C5 C8 107.9(2)
C6 C5 C8 107.0(2)
C7 C5 C2 113.9(2)
C6 C5 C2 109.4(2)
C8 C5 C2 106.84(18)
C5 C6 H6A 109.5
C5 C6 H6B 109.5
H6A C6 H6B 109.5
C5 C6 H6C 109.5
H6A C6 H6C 109.5
H6B C6 H6C 109.5
C5 C7 H7A 109.5
C5 C7 H7B 109.5
H7A C7 H7B 109.5
C5 C7 H7C 109.5
H7A C7 H7C 109.5
H7B C7 H7C 109.5
C5 C8 H8A 109.5
C5 C8 H8B 109.5
H8A C8 H8B 109.5
C5 C8 H8C 109.5
H8A C8 H8C 109.5
H8B C8 H8C 109.5
C10 C9 C11 108.1(2)
C10 C9 C12 108.4(2)
C11 C9 C12 108.9(2)
C10 C9 P1 115.36(16)
C11 C9 P1 107.65(16)
C12 C9 P1 108.30(16)
C9 C10 H10A 109.5
C9 C10 H10B 109.5
H10A C10 H10B 109.5
C9 C10 H10C 109.5
H10A C10 H10C 109.5
H10B C10 H10C 109.5
C9 C11 H11A 109.5
C9 C11 H11B 109.5
H11A C11 H11B 109.5
C9 C11 H11C 109.5
H11A C11 H11C 109.5
H11B C11 H11C 109.5
C9 C12 H12A 109.5
C9 C12 H12B 109.5
H12A C12 H12B 109.5
C9 C12 H12C 109.5
H12A C12 H12C 109.5
H12B C12 H12C 109.5
C16 C13 C14 107.9(2)
C16 C13 C15 107.2(2)
C14 C13 C15 109.9(2)
C16 C13 C1 107.27(19)
C14 C13 C1 113.1(2)
C15 C13 C1 111.2(2)
C13 C14 H14A 109.5
C13 C14 H14B 109.5
H14A C14 H14B 109.5
C13 C14 H14C 109.5
H14A C14 H14C 109.5
H14B C14 H14C 109.5
C13 C15 H15A 109.5
C13 C15 H15B 109.5
H15A C15 H15B 109.5
C13 C15 H15C 109.5
H15A C15 H15C 109.5
H15B C15 H15C 109.5
C13 C16 H16A 109.5
C13 C16 H16B 109.5
H16A C16 H16B 109.5
C13 C16 H16C 109.5
H16A C16 H16C 109.5
H16B C16 H16C 109.5
C18 C17 C20 109.26(19)
C18 C17 C19 109.1(2)
C20 C17 C19 108.8(2)
C18 C17 P2 118.36(17)
C20 C17 P2 106.19(16)
C19 C17 P2 104.74(16)
C17 C18 H18A 109.5
C17 C18 H18B 109.5
H18A C18 H18B 109.5
C17 C18 H18C 109.5
H18A C18 H18C 109.5
H18B C18 H18C 109.5
C17 C19 H19A 109.5
C17 C19 H19B 109.5
H19A C19 H19B 109.5
C17 C19 H19C 109.5
H19A C19 H19C 109.5
H19B C19 H19C 109.5
C17 C20 H20A 109.5
C17 C20 H20B 109.5
H20A C20 H20B 109.5
C17 C20 H20C 109.5
H20A C20 H20C 109.5
H20B C20 H20C 109.5
P1 C21 H21A 109.5
P1 C21 H21B 109.5
H21A C21 H21B 109.5
P1 C21 H21C 109.5
H21A C21 H21C 109.5
H21B C21 H21C 109.5
C25 C22 C23 107.6(2)
C25 C22 C24 110.3(2)
C23 C22 C24 108.59(19)
C25 C22 C3 110.6(2)
C23 C22 C3 106.14(18)
C24 C22 C3 113.35(19)
C22 C23 H23A 109.5
C22 C23 H23B 109.5
H23A C23 H23B 109.5
C22 C23 H23C 109.5
H23A C23 H23C 109.5
H23B C23 H23C 109.5
C22 C24 H24A 109.5
C22 C24 H24B 109.5
H24A C24 H24B 109.5
C22 C24 H24C 109.5
H24A C24 H24C 109.5
H24B C24 H24C 109.5
C22 C25 H25A 109.5
C22 C25 H25B 109.5
H25A C25 H25B 109.5
C22 C25 H25C 109.5
H25A C25 H25C 109.5
H25B C25 H25C 109.5
C28 C26 C29 108.9(2)
C28 C26 C27 109.45(19)
C29 C26 C27 107.53(19)
C28 C26 P3 114.16(16)
C29 C26 P3 108.22(15)
C27 C26 P3 108.36(16)
C26 C27 H27A 109.5
C26 C27 H27B 109.5
H27A C27 H27B 109.5
C26 C27 H27C 109.5
H27A C27 H27C 109.5
H27B C27 H27C 109.5
C26 C28 H28A 109.5
C26 C28 H28B 109.5
H28A C28 H28B 109.5
C26 C28 H28C 109.5
H28A C28 H28C 109.5
H28B C28 H28C 109.5
C26 C29 H29A 109.5
C26 C29 H29B 109.5
H29A C29 H29B 109.5
C26 C29 H29C 109.5
H29A C29 H29C 109.5
H29B C29 H29C 109.5
C32 C30 C31 109.2(2)
C32 C30 C33 107.8(2)
C31 C30 C33 108.3(2)
C32 C30 C4 110.72(19)
C31 C30 C4 114.5(2)
C33 C30 C4 106.05(19)
C30 C31 H31A 109.5
C30 C31 H31B 109.5
H31A C31 H31B 109.5
C30 C31 H31C 109.5
H31A C31 H31C 109.5
H31B C31 H31C 109.5
C30 C32 H32A 109.5
C30 C32 H32B 109.5
H32A C32 H32B 109.5
C30 C32 H32C 109.5
H32A C32 H32C 109.5
H32B C32 H32C 109.5
C30 C33 H33A 109.5
C30 C33 H33B 109.5
H33A C33 H33B 109.5
C30 C33 H33C 109.5
H33A C33 H33C 109.5
H33B C33 H33C 109.5
C37 C34 C36 109.2(2)
C37 C34 C35 109.4(2)
C36 C34 C35 108.7(2)
C37 C34 P4 119.51(17)
C36 C34 P4 105.85(17)
C35 C34 P4 103.80(16)
C34 C35 H35A 109.5
C34 C35 H35B 109.5
H35A C35 H35B 109.5
C34 C35 H35C 109.5
H35A C35 H35C 109.5
H35B C35 H35C 109.5
C34 C36 H36A 109.5
C34 C36 H36B 109.5
H36A C36 H36B 109.5
C34 C36 H36C 109.5
H36A C36 H36C 109.5
H36B C36 H36C 109.5
C34 C37 H37A 109.5
C34 C37 H37B 109.5
H37A C37 H37B 109.5
C34 C37 H37C 109.5
H37A C37 H37C 109.5
H37B C37 H37C 109.5
P3 C38 H38A 109.5
P3 C38 H38B 109.5
H38A C38 H38B 109.5
P3 C38 H38C 109.5
H38A C38 H38C 109.5
H38B C38 H38C 109.5
C21 P1 C1 104.43(11)
C21 P1 C2 104.95(11)
C1 P1 C2 91.28(11)
C21 P1 C9 102.60(11)
C1 P1 C9 126.11(10)
C2 P1 C9 124.87(10)
C21 P1 P2 109.57(8)
C1 P1 P2 45.74(7)
C2 P1 P2 45.59(8)
C9 P1 P2 147.82(7)
C17 P2 C2 108.58(10)
C17 P2 C1 109.79(10)
C2 P2 C1 88.60(10)
C17 P2 P1 115.72(8)
C2 P2 P1 44.33(7)
C1 P2 P1 44.31(7)
C38 P3 C3 104.43(10)
C38 P3 C4 104.51(10)
C3 P3 C4 91.40(10)
C38 P3 C26 102.93(11)
C3 P3 C26 125.56(10)
C4 P3 C26 125.31(10)
C38 P3 P4 108.10(8)
C3 P3 P4 45.73(7)
C4 P3 P4 45.81(6)
C26 P3 P4 148.98(7)
C34 P4 C3 109.78(10)
C34 P4 C4 110.18(10)
C3 P4 C4 88.40(9)
C34 P4 P3 115.75(8)
C3 P4 P3 44.18(7)
C4 P4 P3 44.35(7)

loop_
_geom_bond_atom_site_label_1
_geom_bond_atom_site_label_2
_geom_bond_distance
C1 C13 1.568(3)
C1 P1 1.858(2)
C1 P2 1.905(2)
C1 H1 0.82(3)
C2 C5 1.558(3)
C2 P1 1.859(2)
C2 P2 1.900(3)
C2 H2 0.94(2)
C3 C22 1.567(3)
C3 P3 1.850(2)
C3 P4 1.900(2)
C3 H3 1.00(3)
C4 C30 1.568(3)
C4 P3 1.855(2)
C4 P4 1.903(2)
C4 H4 0.93(2)
C5 C7 1.525(3)
C5 C6 1.539(4)
C5 C8 1.540(3)
C6 H6A 0.9800
C6 H6B 0.9800
C6 H6C 0.9800
C7 H7A 0.9800
C7 H7B 0.9800
C7 H7C 0.9800
C8 H8A 0.9800
C8 H8B 0.9800
C8 H8C 0.9800
C9 C10 1.533(3)
C9 C11 1.534(3)
C9 C12 1.541(3)
C9 P1 1.883(2)
C10 H10A 0.9800
C10 H10B 0.9800
C10 H10C 0.9800
C11 H11A 0.9800
C11 H11B 0.9800
C11 H11C 0.9800
C12 H12A 0.9800
C12 H12B 0.9800
C12 H12C 0.9800
C13 C16 1.527(3)
C13 C14 1.529(3)
C13 C15 1.532(3)
C14 H14A 0.9800
C14 H14B 0.9800
C14 H14C 0.9800
C15 H15A 0.9800
C15 H15B 0.9800
C15 H15C 0.9800
C16 H16A 0.9800
C16 H16B 0.9800
C16 H16C 0.9800
C17 C18 1.524(3)
C17 C20 1.535(3)
C17 C19 1.541(3)
C17 P2 1.891(2)
C18 H18A 0.9800
C18 H18B 0.9800
C18 H18C 0.9800
C19 H19A 0.9800
C19 H19B 0.9800
C19 H19C 0.9800
C20 H20A 0.9800
C20 H20B 0.9800
C20 H20C 0.9800
C21 P1 1.810(2)
C21 H21A 0.9800
C21 H21B 0.9800
C21 H21C 0.9800
C22 C25 1.529(4)
C22 C23 1.533(3)
C22 C24 1.537(3)
C23 H23A 0.9800
C23 H23B 0.9800
C23 H23C 0.9800
C24 H24A 0.9800
C24 H24B 0.9800
C24 H24C 0.9800
C25 H25A 0.9800
C25 H25B 0.9800
C25 H25C 0.9800
C26 C28 1.529(3)
C26 C29 1.539(3)
C26 C27 1.544(3)
C26 P3 1.883(2)
C27 H27A 0.9800
C27 H27B 0.9800
C27 H27C 0.9800
C28 H28A 0.9800
C28 H28B 0.9800
C28 H28C 0.9800
C29 H29A 0.9800
C29 H29B 0.9800
C29 H29C 0.9800
C30 C32 1.528(3)
C30 C31 1.529(4)
C30 C33 1.539(3)
C31 H31A 0.9800
C31 H31B 0.9800
C31 H31C 0.9800
C32 H32A 0.9800
C32 H32B 0.9800
C32 H32C 0.9800
C33 H33A 0.9800
C33 H33B 0.9800
C33 H33C 0.9800
C34 C37 1.527(3)
C34 C36 1.535(3)
C34 C35 1.545(3)
C34 P4 1.894(2)
C35 H35A 0.9800
C35 H35B 0.9800
C35 H35C 0.9800
C36 H36A 0.9800
C36 H36B 0.9800
C36 H36C 0.9800
C37 H37A 0.9800
C37 H37B 0.9800
C37 H37C 0.9800
C38 P3 1.805(2)
C38 H38A 0.9800
C38 H38B 0.9800
C38 H38C 0.9800
P1 P2 2.6604(8)
P3 P4 2.6537(8)

loop_
_geom_torsion_atom_site_label_1
_geom_torsion_atom_site_label_2
_geom_torsion_atom_site_label_3
_geom_torsion_atom_site_label_4
_geom_torsion
P1 C2 C5 C7 -57.5(3)
P2 C2 C5 C7 52.1(2)
P1 C2 C5 C6 67.9(3)
P2 C2 C5 C6 177.58(16)
P1 C2 C5 C8 -176.51(19)
P2 C2 C5 C8 -66.9(2)
P1 C1 C13 C16 175.79(19)
P2 C1 C13 C16 64.0(2)
P1 C1 C13 C14 56.9(3)
P2 C1 C13 C14 -54.9(2)
P1 C1 C13 C15 -67.3(3)
P2 C1 C13 C15 -179.1(2)
P3 C3 C22 C25 -65.9(3)
P4 C3 C22 C25 -176.58(17)
P3 C3 C22 C23 177.65(18)
P4 C3 C22 C23 67.0(2)
P3 C3 C22 C24 58.6(3)
P4 C3 C22 C24 -52.1(2)
P3 C4 C30 C32 61.7(3)
P4 C4 C30 C32 172.45(16)
P3 C4 C30 C31 -62.3(3)
P4 C4 C30 C31 48.5(2)
P3 C4 C30 C33 178.35(18)
P4 C4 C30 C33 -70.9(2)
C13 C1 P1 C21 134.7(2)
P2 C1 P1 C21 -103.43(10)
C13 C1 P1 C2 -119.5(2)
P2 C1 P1 C2 2.36(10)
C13 C1 P1 C9 16.9(3)
P2 C1 P1 C9 138.76(10)
C13 C1 P1 P2 -121.8(2)
C5 C2 P1 C21 -136.8(2)
P2 C2 P1 C21 102.94(11)
C5 C2 P1 C1 117.9(2)
P2 C2 P1 C1 -2.37(10)
C5 C2 P1 C9 -19.4(3)
P2 C2 P1 C9 -139.59(10)
C5 C2 P1 P2 120.2(3)
C10 C9 P1 C21 169.67(18)
C11 C9 P1 C21 48.94(18)
C12 C9 P1 C21 -68.64(19)
C10 C9 P1 C1 -71.7(2)
C11 C9 P1 C1 167.57(16)
C12 C9 P1 C1 50.0(2)
C10 C9 P1 C2 51.1(2)
C11 C9 P1 C2 -69.6(2)
C12 C9 P1 C2 172.81(16)
C10 C9 P1 P2 -9.3(3)
C11 C9 P1 P2 -130.00(16)
C12 C9 P1 P2 112.42(17)
C18 C17 P2 C2 47.6(2)
C20 C17 P2 C2 170.75(15)
C19 C17 P2 C2 -74.2(2)
C18 C17 P2 C1 -47.8(2)
C20 C17 P2 C1 75.38(17)
C19 C17 P2 C1 -169.56(17)
C18 C17 P2 P1 0.1(2)
C20 C17 P2 P1 123.25(14)
C19 C17 P2 P1 -121.69(17)
C5 C2 P2 C17 120.12(16)
P1 C2 P2 C17 -108.12(10)
C5 C2 P2 C1 -129.45(16)
P1 C2 P2 C1 2.31(10)
C5 C2 P2 P1 -131.76(19)
C13 C1 P2 C17 -118.17(17)
P1 C1 P2 C17 106.96(11)
C13 C1 P2 C2 132.57(17)
P1 C1 P2 C2 -2.31(10)
C13 C1 P2 P1 134.9(2)
C21 P1 P2 C17 -1.25(12)
C1 P1 P2 C17 -92.55(13)
C2 P1 P2 C17 90.75(13)
C9 P1 P2 C17 177.65(16)
C21 P1 P2 C2 -92.00(13)
C1 P1 P2 C2 176.70(15)
C9 P1 P2 C2 86.90(17)
C21 P1 P2 C1 91.31(13)
C2 P1 P2 C1 -176.70(15)
C9 P1 P2 C1 -89.79(17)
C22 C3 P3 C38 137.4(2)
P4 C3 P3 C38 -101.37(11)
C22 C3 P3 C4 -117.3(2)
P4 C3 P3 C4 4.00(10)
C22 C3 P3 C26 19.5(3)
P4 C3 P3 C26 140.73(10)
C22 C3 P3 P4 -121.2(2)
C30 C4 P3 C38 -137.8(2)
P4 C4 P3 C38 101.30(10)
C30 C4 P3 C3 116.9(2)
P4 C4 P3 C3 -3.99(10)
C30 C4 P3 C26 -20.0(2)
P4 C4 P3 C26 -140.90(10)
C30 C4 P3 P4 120.9(2)
C28 C26 P3 C38 -177.50(17)
C29 C26 P3 C38 -56.05(18)
C27 C26 P3 C38 60.27(18)
C28 C26 P3 C3 -58.9(2)
C29 C26 P3 C3 62.5(2)
C27 C26 P3 C3 178.85(15)
C28 C26 P3 C4 64.0(2)
C29 C26 P3 C4 -174.57(16)
C27 C26 P3 C4 -58.3(2)
C28 C26 P3 P4 2.6(3)
C29 C26 P3 P4 124.09(17)
C27 C26 P3 P4 -119.59(16)
C37 C34 P4 C3 -45.4(2)
C36 C34 P4 C3 -169.01(16)
C35 C34 P4 C3 76.65(19)
C37 C34 P4 C4 50.3(2)
C36 C34 P4 C4 -73.23(18)
C35 C34 P4 C4 172.42(16)
C37 C34 P4 P3 2.3(2)
C36 C34 P4 P3 -121.28(15)
C35 C34 P4 P3 124.38(16)
C22 C3 P4 C34 -120.23(16)
P3 C3 P4 C34 107.00(10)
C22 C3 P4 C4 128.87(16)
P3 C3 P4 C4 -3.90(9)
C22 C3 P4 P3 132.77(19)
C30 C4 P4 C34 119.55(16)
P3 C4 P4 C34 -106.63(10)
C30 C4 P4 C3 -129.94(16)
P3 C4 P4 C3 3.89(9)
C30 C4 P4 P3 -133.82(19)
C38 P3 P4 C34 0.27(12)
C3 P3 P4 C34 -92.45(13)
C4 P3 P4 C34 93.12(12)
C26 P3 P4 C34 -179.88(16)
C38 P3 P4 C3 92.72(12)
C4 P3 P4 C3 -174.42(14)
C26 P3 P4 C3 -87.42(17)
C38 P3 P4 C4 -92.86(12)
C3 P3 P4 C4 174.42(14)
C26 P3 P4 C4 87.00(17)
